data_1550686
loop_
_publ_author_name
'Ma, Ji'
'Zhang, Ke'
'Schellhammer, Karl Sebastian'
'Fu, Yubin'
'Komber, Hartmut'
'Xu, Chi'
'Popov, Alexey A.'
'Hennersdorf, Felix'
'Weigand, Jan J.'
'Zhou, Shengqiang'
'Pisula, Wojciech'
'Ortmann, Frank'
'Berger, Reinhard Franz Josef'
'Liu, Junzhi'
'Feng, Xinliang'

_publ_section_title
;
 Wavy-shaped Polycyclic Hydrocarbons with Controlled Aromaticity
;
_journal_name_full 'Chemical Science'
_journal_paper_doi 10.1039/C8SC05416A
_journal_year 2019
_chemical_formula_moiety '2(C54 H45)'
_chemical_formula_sum 'C108 H90'
_chemical_formula_weight 1387.79
_chemical_name_common 9
_chemical_name_systematic M4A-008
_chemical_properties_physical Air-sensitive,Moisture-sensitive,Light-sensitive
_space_group_crystal_system monoclinic
_space_group_IT_number 15
_space_group_name_Hall '-C 2yc'
_space_group_name_H-M_alt 'C 1 2/c 1'
_symmetry_space_group_name_Hall '-C 2yc'
_symmetry_space_group_name_H-M 'C 1 2/c 1'
_atom_sites_solution_hydrogens geom
_atom_sites_solution_primary dual
_audit_creation_date 2018-08-03
_audit_creation_method
;
Olex2 1.2
(compiled 2018.05.29 svn.r3508 for OlexSys, GUI svn.r5506)
;
_audit_update_record
;
2018-10-01 deposited with the CCDC.    2019-02-28 downloaded from the CCDC.
;
_cell_angle_alpha 90
_cell_angle_beta 107.002(3)
_cell_angle_gamma 90
_cell_formula_units_Z 8
_cell_length_a 31.3411(8)
_cell_length_b 28.1487(6)
_cell_length_c 24.3410(7)
_cell_measurement_reflns_used 10042
_cell_measurement_temperature 100.00(10)
_cell_measurement_theta_max 56.4130
_cell_measurement_theta_min 3.6620
_cell_volume 20535.4(10)
_computing_cell_refinement 'CrysAlisPro 1.171.39.46 (Rigaku OD, 2018)'
_computing_data_collection 'CrysAlisPro 1.171.39.46 (Rigaku OD, 2018)'
_computing_data_reduction 'CrysAlisPro 1.171.39.46 (Rigaku OD, 2018)'
_computing_molecular_graphics 'Olex2 (Dolomanov et al., 2009)'
_computing_publication_material 'Olex2 (Dolomanov et al., 2009)'
_computing_structure_refinement 'ShelXL (Sheldrick, 2015)'
_computing_structure_solution 'ShelXT (Sheldrick, 2015)'
_diffrn_ambient_environment N~2~
_diffrn_ambient_temperature 100.00(10)
_diffrn_detector 'CCD plate'
_diffrn_detector_type HyPix
_diffrn_measured_fraction_theta_full 0.875
_diffrn_measured_fraction_theta_max 0.995
_diffrn_measurement_details
;
List of Runs (angles in degrees, time in seconds):

  # Type    Start    End  Width  t~exp~   \w     \q     \k     \f   Frames
#--------------------------------------------------------------------------
  1  \w    -86.00 -39.00   1.00   25.00    --  -88.04 109.00  23.00   47
  2  \w    -90.00 -18.00   1.00   25.00    --  -88.04 125.00  60.00   72
  3  \w      3.00  28.00   1.00    5.00    --    0.00  57.00 120.00   25
  4  \w     48.00  73.00   1.00    5.00    --    0.00  57.00 120.00   25
  5  \w    102.00 142.00   1.00   25.00    --   88.04 109.00  23.00   40
  6  \w     96.00 151.00   1.00   25.00    --   88.04 125.00-150.00   55
  7  \w     33.00  76.00   1.00   25.00    --   88.04 -57.00 -60.00   43
  8  \w     56.00  97.00   1.00   25.00    --   88.04-109.00 -72.00   41
  9  \w     30.00 112.00   1.00   25.00    --   88.04 -77.00 -90.00   82
 10  \w    -23.00  26.00   1.00    5.00    --    0.00  77.00-180.00   49
 11  \w    -74.00  15.00   1.00    5.00    --    0.00 -19.00 -30.00   89
 12  \w   -134.00 -84.00   1.00   25.00    --  -88.04-109.00 -72.00   50
 13  \w   -161.00 -74.00   1.00   25.00    --  -88.04 -37.00 -60.00   87
 14  \w   -162.00 -79.00   1.00   25.00    --  -88.04 -37.00 -30.00   83
;
_diffrn_measurement_device 'four-circle diffractometer'
_diffrn_measurement_device_type 'XtaLAB Synergy, Dualflex, HyPix'
_diffrn_measurement_method '\w scans'
_diffrn_orient_matrix_type 'CrysAlisPro convention (1999,Acta A55,543-557)'
_diffrn_orient_matrix_UB_11 0.0158347000
_diffrn_orient_matrix_UB_12 -0.0486983000
_diffrn_orient_matrix_UB_13 0.0272386000
_diffrn_orient_matrix_UB_21 0.0452398000
_diffrn_orient_matrix_UB_22 0.0218844000
_diffrn_orient_matrix_UB_23 0.0332732000
_diffrn_orient_matrix_UB_31 -0.0186202000
_diffrn_orient_matrix_UB_32 0.0119340000
_diffrn_orient_matrix_UB_33 0.0503436000
_diffrn_radiation_monochromator mirror
_diffrn_radiation_probe x-ray
_diffrn_radiation_type CuK\a
_diffrn_radiation_wavelength 1.54184
_diffrn_reflns_av_R_equivalents 0.0347
_diffrn_reflns_av_unetI/netI 0.0405
_diffrn_reflns_Laue_measured_fraction_full 0.875
_diffrn_reflns_Laue_measured_fraction_max 0.995
_diffrn_reflns_limit_h_max 35
_diffrn_reflns_limit_h_min -36
_diffrn_reflns_limit_k_max 32
_diffrn_reflns_limit_k_min -29
_diffrn_reflns_limit_l_max 28
_diffrn_reflns_limit_l_min -25
_diffrn_reflns_number 51204
_diffrn_reflns_point_group_measured_fraction_full 0.875
_diffrn_reflns_point_group_measured_fraction_max 0.995
_diffrn_reflns_theta_full 67.684
_diffrn_reflns_theta_max 62.500
_diffrn_reflns_theta_min 3.670
_diffrn_source 'micro-focus sealed X-ray tube'
_diffrn_source_type 'PhotonJet (Cu) X-ray Source'
_exptl_absorpt_coefficient_mu 0.381
_exptl_absorpt_correction_T_max 1.00000
_exptl_absorpt_correction_T_min 0.72668
_exptl_absorpt_correction_type multi-scan
_exptl_absorpt_process_details
;
CrysAlisPro 1.171.39.46 (Rigaku Oxford Diffraction, 2018)
Empirical absorption correction using spherical harmonics,
 implemented in SCALE3 ABSPACK scaling algorithm.
;
_exptl_crystal_colour 'dull dark red'
_exptl_crystal_colour_lustre dull
_exptl_crystal_colour_modifier dark
_exptl_crystal_colour_primary red
_exptl_crystal_density_diffrn 0.898
_exptl_crystal_description needle
_exptl_crystal_F_000 5904
_exptl_crystal_recrystallization_method 'Re-crystallisation from solvent'
_exptl_crystal_size_max 0.13
_exptl_crystal_size_mid 0.05
_exptl_crystal_size_min 0.04
_refine_diff_density_max 0.532
_refine_diff_density_min -0.519
_refine_diff_density_rms 0.061
_refine_ls_extinction_method none
_refine_ls_goodness_of_fit_ref 0.855
_refine_ls_hydrogen_treatment constr
_refine_ls_matrix_type full
_refine_ls_number_parameters 843
_refine_ls_number_reflns 16287
_refine_ls_number_restraints 0
_refine_ls_restrained_S_all 0.855
_refine_ls_R_factor_all 0.1683
_refine_ls_R_factor_gt 0.1246
_refine_ls_shift/su_max 0.001
_refine_ls_shift/su_mean 0.000
_refine_ls_structure_factor_coef Fsqd
_refine_ls_weighting_details 'w=1/[\s^2^(Fo^2^)+(0.1090P)^2^+103.2000P] where P=(Fo^2^+2Fc^2^)/3'
_refine_ls_weighting_scheme calc
_refine_ls_wR_factor_gt 0.2951
_refine_ls_wR_factor_ref 0.3349
_reflns_Friedel_coverage 0.000
_reflns_number_gt 8826
_reflns_number_total 16287
_reflns_threshold_expression 'I > 2\s(I)'
_cod_data_source_file c8sc05416a2.cif
_cod_data_source_block exp_545
_cod_database_code 1550686
_shelxl_version_number 2014-3
_shelx_space_group_comment
;
The symmetry employed for this shelxl refinement is uniquely defined
by the following loop, which should always be used as a source of
symmetry information in preference to the above space-group names.
They are only intended as comments.
;
_shelx_estimated_absorpt_t_max 0.985
_shelx_estimated_absorpt_t_min 0.952
_reflns_odcompleteness_completeness 99.81
_reflns_odcompleteness_iscentric 1
_reflns_odcompleteness_theta 61.08
_olex2_refinement_description
;
1. Fixed Uiso
 At 1.2 times of:
  All C(H) groups
 At 1.5 times of:
  All C(H,H,H) groups
2. Uiso/Uaniso restraints and constraints
Uanis(C01R) = Uanis(C02I)
Uanis(C3) = Uanis(C01Z)
Uanis(C02A) = Uanis(C02L)
Uanis(C02K) = Uanis(C1AA)
Uanis(C032) = Uanis(C02K) = Uanis(C031) = Uanis(C02W)
Uanis(C02Q) = Uanis(C02N) = Uanis(C01Z) = Uanis(C02Y)
Uanis(C01V) = Uanis(C01W) = Uanis(C026) = Uanis(C028) = Uanis(C02H) =
Uanis(C027)
Uanis(C02E) = Uanis(C024) = Uanis(C020) = Uanis(C022) = Uanis(C01O) =
Uanis(C01E) = Uanis(C01U) = Uanis(C02V) = Uanis(C02G)
Uanis(C1AA) = Uanis(C4) = Uanis(C0AA)
Uanis(C02Z) = Uanis(C02X) = Uanis(C02O) = Uanis(C02B) = Uanis(C02P) =
Uanis(C02U)
Uanis(C02S) = Uanis(C02T) = Uanis(C030)
Uanis(C3) = Uanis(C1) = Uanis(C6)
3. Others
 Fixed Sof: C02N(0.5) H02G(0.5) H02H(0.5) H02I(0.5) C02Q(0.5) H02J(0.5)
 H02K(0.5) H02L(0.5) C02W(0.5) H4AA(0.5) HI(0.5) HJ(0.5) C02Y(0.5) H02S(0.5)
 H02T(0.5) H02V(0.5) C031(0.5) H03D(0.5) H03E(0.5) H03F(0.5) C032(0.5)
 H03G(0.5) H03H(0.5) H03I(0.5) C1(0.5) H1A(0.5) H1B(0.5) H1C(0.5) C3(0.5)
 H3A(0.5) H3B(0.5) H3C(0.5) C6(0.5) H6A(0.5) H6B(0.5) H6C(0.5) C0AA(0.5)
 H0AB(0.5) H0AC(0.5) H0AD(0.5) C4(0.5) H4A(0.5) H4B(0.5) H4C(0.5) C1AA(0.5)
 H1AB(0.5) H1AC(0.5) H1AD(0.5)
4.a Ternary CH refined with riding coordinates:
 C00B(H00B), C01K(H01K), C01Q(H01Q), C01R(H01R)
4.b Me refined with riding coordinates:
 C02C(H02W,H02Y,H), C02S(H02M,H02N,H02O), C02V(H3AA,HG,HH), C1(H1A,H1B,H1C)
4.c Aromatic/amide H refined with riding coordinates:
 C00R(H00R), C00V(H00V), C00X(H00X), C00Y(H00Y), C00Z(H00Z), C010(H010),
 C011(H011), C013(H013), C014(H014), C015(H015), C017(H017), C018(H018),
 C019(H019), C01A(H01A), C01B(H01H), C01D(H01D), C01F(H01F), C01G(H01G),
 C01H(H01I), C01P(H01P), C01S(H01S), C01X(H01X), C01Y(H01Y), C020(H020),
 C022(H022), C026(H026), C027(H027), C029(H029), C02H(H02), C02L(H1AA),
 C02U(H02U), C02X(H02X)
4.d Idealised Me refined as rotating group:
 C01M(H01B,H01C,H01E), C01U(H01J,H01L,H01M), C021(H02A,H02B,H02C), C02D(H02D,
 H02E,H02F), C02G(H02Z,HA,HB), C02J(H0AA,HC,HD), C02M(H2AA,HE,HF), C02N(H02G,
 H02H,H02I), C02Q(H02J,H02K,H02L), C02T(H02P,H02Q,H02R), C02W(H4AA,HI,HJ),
 C02Y(H02S,H02T,H02V), C030(H03A,H03B,H03C), C031(H03D,H03E,H03F), C032(H03G,
 H03H,H03I), C3(H3A,H3B,H3C), C6(H6A,H6B,H6C), C0AA(H0AB,H0AC,H0AD), C4(H4A,H4B,
 H4C), C1AA(H1AB,H1AC,H1AD)
;
_olex2_submission_special_instructions 'No special instructions were received'
_oxdiff_exptl_absorpt_empirical_details
;
Empirical correction (ABSPACK) includes:
- Absorption correction using spherical harmonics
- Frame scaling
;
_oxdiff_exptl_absorpt_empirical_full_max 1.509
_oxdiff_exptl_absorpt_empirical_full_min 0.556

loop_
_space_group_symop_operation_xyz
'x, y, z'
'-x, y, -z+1/2'
'x+1/2, y+1/2, z'
'-x+1/2, y+1/2, -z+1/2'
'-x, -y, -z'
'x, -y, z-1/2'
'-x+1/2, -y+1/2, -z'
'x+1/2, -y+1/2, z-1/2'

loop_
_atom_site_label
_atom_site_type_symbol
_atom_site_fract_x
_atom_site_fract_y
_atom_site_fract_z
_atom_site_U_iso_or_equiv
_atom_site_adp_type
_atom_site_occupancy
_atom_site_site_symmetry_order
_atom_site_calc_flag
_atom_site_refinement_flags_posn
_atom_site_refinement_flags_occupancy
_atom_site_disorder_assembly
_atom_site_disorder_group
C001 C 0.47135(17) 0.59329(18) 0.3089(2) 0.0809(14) Uani 1 1 d . . . .
C002 C 0.47008(18) 0.51164(18) 0.5551(2) 0.0820(15) Uani 1 1 d . . . .
C003 C 0.46367(18) 0.6821(2) 0.4935(3) 0.0900(16) Uani 1 1 d . . . .
C004 C 0.52305(18) 0.59051(18) 0.2479(3) 0.0820(14) Uani 1 1 d . . . .
C005 C 0.50803(18) 0.52033(18) 0.6053(2) 0.0825(15) Uani 1 1 d . . . .
C006 C 0.42471(19) 0.52080(19) 0.5546(3) 0.0872(15) Uani 1 1 d . . . .
C007 C 0.42810(17) 0.59024(19) 0.3151(2) 0.0849(15) Uani 1 1 d . . . .
C008 C 0.55367(18) 0.59890(19) 0.3515(3) 0.0837(15) Uani 1 1 d . . . .
C009 C 0.44158(17) 0.48290(18) 0.4561(2) 0.0804(14) Uani 1 1 d . . . .
C00A C 0.55879(18) 0.58651(19) 0.2957(2) 0.0812(14) Uani 1 1 d . . . .
C00B C 0.44564(17) 0.63458(19) 0.4664(2) 0.0842(15) Uani 1 1 d . . . .
H00B H 0.4547 0.6096 0.4967 0.101 Uiso 1 1 calc R . . .
C00C C 0.39541(17) 0.63360(18) 0.4426(2) 0.0833(15) Uani 1 1 d . . . .
C00D C 0.42273(18) 0.60658(19) 0.3690(3) 0.0850(15) Uani 1 1 d . . . .
C00E C 0.55076(17) 0.52863(18) 0.5978(2) 0.0802(14) Uani 1 1 d . . . .
C00F C 0.50904(18) 0.60235(19) 0.3570(3) 0.0860(15) Uani 1 1 d . . . .
C00G C 0.39816(18) 0.47858(19) 0.4618(2) 0.0839(15) Uani 1 1 d . . . .
C00H C 0.47767(17) 0.49931(18) 0.5030(2) 0.0809(14) Uani 1 1 d . . . .
C00I C 0.50370(18) 0.61433(18) 0.4115(3) 0.0836(15) Uani 1 1 d . . . .
C00J C 0.31974(19) 0.6476(2) 0.4400(3) 0.0929(17) Uani 1 1 d . . . .
C00K C 0.39983(17) 0.5683(2) 0.2122(3) 0.0857(15) Uani 1 1 d . . . .
C00L C 0.38868(18) 0.50433(19) 0.5076(3) 0.0864(15) Uani 1 1 d . . . .
C00M C 0.45779(19) 0.7243(2) 0.4613(3) 0.0981(18) Uani 1 1 d . . . .
C00N C 0.39463(17) 0.56952(19) 0.2686(3) 0.0854(15) Uani 1 1 d . . . .
C00O C 0.2797(2) 0.6603(2) 0.4570(3) 0.0955(17) Uani 1 1 d . . . .
C00P C 0.38165(18) 0.61917(19) 0.3851(3) 0.0870(16) Uani 1 1 d . . . .
C00Q C 0.36585(18) 0.4521(2) 0.4191(2) 0.0874(15) Uani 1 1 d . . . .
C00R C 0.36485(18) 0.64760(19) 0.4713(2) 0.0866(15) Uani 1 1 d . . . .
H00R H 0.3744 0.6568 0.5105 0.104 Uiso 1 1 calc R . . .
C00S C 0.45932(19) 0.61804(19) 0.4148(2) 0.0843(15) Uani 1 1 d . . . .
C00T C 0.32470(18) 0.4278(2) 0.4198(3) 0.0939(16) Uani 1 1 d . . . .
C00U C 0.4850(2) 0.6848(2) 0.5521(3) 0.0992(18) Uani 1 1 d . . . .
C00V C 0.54131(18) 0.62379(19) 0.4579(2) 0.0861(15) Uani 1 1 d . . . .
H00V H 0.5378 0.6308 0.4946 0.103 Uiso 1 1 calc R . . .
C00W C 0.30627(18) 0.6370(2) 0.3815(3) 0.0956(17) Uani 1 1 d . . . .
C00X C 0.3707(2) 0.5632(2) 0.5908(3) 0.105(2) Uani 1 1 d . . . .
H00X H 0.3645 0.5831 0.6190 0.126 Uiso 1 1 calc R . . .
C00Y C 0.5054(2) 0.51976(19) 0.6614(3) 0.0911(16) Uani 1 1 d . . . .
H00Y H 0.4786 0.5094 0.6683 0.109 Uiso 1 1 calc R . . .
C00Z C 0.36888(17) 0.5435(2) 0.1689(3) 0.0942(17) Uani 1 1 d . . . .
H00Z H 0.3730 0.5417 0.1318 0.113 Uiso 1 1 calc R . . .
C010 C 0.41349(19) 0.55078(19) 0.5962(3) 0.0937(17) Uani 1 1 d . . . .
H010 H 0.4366 0.5621 0.6282 0.112 Uiso 1 1 calc R . . .
C011 C 0.3360(2) 0.5477(2) 0.5450(3) 0.1040(19) Uani 1 1 d . . . .
H011 H 0.3061 0.5566 0.5420 0.125 Uiso 1 1 calc R . . .
C012 C 0.2431(2) 0.6570(2) 0.4096(3) 0.1022(19) Uani 1 1 d . . . .
C013 C 0.33287(19) 0.5219(2) 0.1783(3) 0.1056(19) Uani 1 1 d . . . .
H013 H 0.3123 0.5050 0.1482 0.127 Uiso 1 1 calc R . . .
C014 C 0.34494(19) 0.5193(2) 0.5039(3) 0.0985(17) Uani 1 1 d . . . .
H014 H 0.3210 0.5094 0.4720 0.118 Uiso 1 1 calc R . . .
C015 C 0.5408(2) 0.5339(2) 0.7073(3) 0.0935(17) Uani 1 1 d . . . .
H015 H 0.5380 0.5329 0.7451 0.112 Uiso 1 1 calc R . . .
C016 C 0.58585(19) 0.5456(2) 0.6437(3) 0.0913(16) Uani 1 1 d . . . .
C017 C 0.35692(19) 0.5470(2) 0.2770(3) 0.0982(18) Uani 1 1 d . . . .
H017 H 0.3527 0.5471 0.3141 0.118 Uiso 1 1 calc R . . .
C018 C 0.33662(18) 0.6228(2) 0.3531(3) 0.0946(17) Uani 1 1 d . . . .
H018 H 0.3272 0.6159 0.3131 0.113 Uiso 1 1 calc R . . .
C019 C 0.58327(19) 0.6231(2) 0.4510(3) 0.0942(16) Uani 1 1 d . . . .
H019 H 0.6084 0.6311 0.4823 0.113 Uiso 1 1 calc R . . .
C01A C 0.3262(2) 0.5248(2) 0.2327(3) 0.1074(19) Uani 1 1 d . . . .
H01A H 0.3002 0.5113 0.2388 0.129 Uiso 1 1 calc R . . .
C01B C 0.5799(2) 0.5493(2) 0.6987(3) 0.0957(17) Uani 1 1 d . . . .
H01H H 0.6028 0.5623 0.7297 0.115 Uiso 1 1 calc R . . .
C01C C 0.37430(19) 0.4407(2) 0.3677(2) 0.0925(16) Uani 1 1 d . . . .
C01D C 0.58930(19) 0.6107(2) 0.3982(3) 0.0929(16) Uani 1 1 d . . . .
H01D H 0.6186 0.6103 0.3944 0.111 Uiso 1 1 calc R . . .
C01E C 0.3469(3) 0.3672(4) 0.3024(4) 0.1548(13) Uani 1 1 d . . . .
C01F C 0.4991(2) 0.7285(3) 0.5768(3) 0.118(2) Uani 1 1 d . . . .
H01F H 0.5134 0.7296 0.6170 0.142 Uiso 1 1 calc R . . .
C01G C 0.4731(2) 0.7670(3) 0.4904(4) 0.118(2) Uani 1 1 d . . . .
H01G H 0.4686 0.7956 0.4687 0.142 Uiso 1 1 calc R . . .
C01H C 0.30519(18) 0.4216(2) 0.4649(3) 0.0979(17) Uani 1 1 d . . . .
H01I H 0.3184 0.4348 0.5019 0.117 Uiso 1 1 calc R . . .
C01I C 0.4936(3) 0.7698(3) 0.5472(5) 0.120(2) Uani 1 1 d . . . .
C01J C 0.3055(2) 0.4063(2) 0.3665(3) 0.1018(18) Uani 1 1 d . . . .
C01K C 0.3354(2) 0.4122(2) 0.3278(3) 0.1065(19) Uani 1 1 d . . . .
H01K H 0.3197 0.4335 0.2953 0.128 Uiso 1 1 calc R . . .
C01L C 0.2655(2) 0.3954(2) 0.4527(3) 0.1025(18) Uani 1 1 d . . . .
C01M C 0.4344(2) 0.7251(2) 0.3978(3) 0.119(2) Uani 1 1 d . . . .
H01B H 0.4502 0.7043 0.3779 0.179 Uiso 1 1 calc GR . . .
H01C H 0.4341 0.7576 0.3834 0.179 Uiso 1 1 calc GR . . .
H01E H 0.4037 0.7138 0.3907 0.179 Uiso 1 1 calc GR . . .
C01N C 0.1956(3) 0.6796(3) 0.4664(4) 0.119(2) Uani 1 1 d . . . .
C01O C 0.3718(3) 0.3314(4) 0.3361(4) 0.1548(13) Uani 1 1 d . . . .
C01P C 0.2748(2) 0.6724(2) 0.5092(3) 0.111(2) Uani 1 1 d . . . .
H01P H 0.2999 0.6741 0.5425 0.133 Uiso 1 1 calc R . . .
C01Q C 0.2558(2) 0.6414(3) 0.3558(3) 0.115(2) Uani 1 1 d . . . .
H01Q H 0.2449 0.6079 0.3490 0.138 Uiso 1 1 calc R . . .
C01R C 0.2382(2) 0.3850(3) 0.4936(3) 0.1244(17) Uani 1 1 d . . . .
H01R H 0.2261 0.4157 0.5033 0.149 Uiso 1 1 calc R . . .
C01S C 0.2312(2) 0.6823(3) 0.5124(3) 0.117(2) Uani 1 1 d . . . .
H01S H 0.2273 0.6911 0.5483 0.141 Uiso 1 1 calc R . . .
C01T C 0.2454(2) 0.3771(2) 0.3979(3) 0.109(2) Uani 1 1 d . . . .
C01U C 0.3888(3) 0.3349(3) 0.3998(3) 0.1548(13) Uani 1 1 d . . . .
H01J H 0.4092 0.3620 0.4105 0.232 Uiso 1 1 calc GR . . .
H01L H 0.4047 0.3056 0.4153 0.232 Uiso 1 1 calc GR . . .
H01M H 0.3637 0.3393 0.4156 0.232 Uiso 1 1 calc GR . . .
C01V C 0.2036(2) 0.3537(3) 0.3986(4) 0.1378(12) Uani 1 1 d . . . .
C01W C 0.2001(2) 0.3574(3) 0.4544(4) 0.1378(12) Uani 1 1 d . . . .
C01X C 0.2005(2) 0.6671(3) 0.4136(3) 0.123(2) Uani 1 1 d . . . .
H01X H 0.1753 0.6654 0.3805 0.148 Uiso 1 1 calc R . . .
C01Y C 0.2663(2) 0.3813(3) 0.3551(3) 0.116(2) Uani 1 1 d . . . .
H01Y H 0.2536 0.3672 0.3185 0.139 Uiso 1 1 calc R . . .
C01Z C 0.1480(3) 0.6903(4) 0.4699(4) 0.163(3) Uani 1 1 d . . . .
C020 C 0.3395(3) 0.3153(4) 0.2195(4) 0.1548(13) Uani 1 1 d . . . .
H020 H 0.3285 0.3103 0.1792 0.186 Uiso 1 1 calc R . . .
C021 C 0.4920(3) 0.6417(3) 0.5894(3) 0.131(2) Uani 1 1 d . . . .
H02A H 0.4632 0.6266 0.5862 0.196 Uiso 1 1 calc GR . . .
H02B H 0.5063 0.6508 0.6294 0.196 Uiso 1 1 calc GR . . .
H02C H 0.5113 0.6192 0.5770 0.196 Uiso 1 1 calc GR . . .
C022 C 0.3819(3) 0.2872(3) 0.3136(4) 0.1548(13) Uani 1 1 d . . . .
H022 H 0.3996 0.2637 0.3380 0.186 Uiso 1 1 calc R . . .
C024 C 0.3305(3) 0.3563(4) 0.2423(4) 0.1548(13) Uani 1 1 d . . . .
C025 C 0.2634(3) 0.3829(4) 0.6041(4) 0.143(3) Uani 1 1 d . . . .
C026 C 0.1629(2) 0.3386(3) 0.4682(4) 0.1378(12) Uani 1 1 d . . . .
H026 H 0.1609 0.3405 0.5064 0.165 Uiso 1 1 calc R . . .
C027 C 0.1708(2) 0.3310(3) 0.3556(4) 0.1378(12) Uani 1 1 d . . . .
H027 H 0.1737 0.3269 0.3181 0.165 Uiso 1 1 calc R . . .
C028 C 0.1289(2) 0.3174(3) 0.4252(4) 0.1378(12) Uani 1 1 d . . . .
C029 C 0.3163(3) 0.3015(3) 0.6069(5) 0.147(3) Uani 1 1 d . . . .
H029 H 0.3337 0.2738 0.6078 0.176 Uiso 1 1 calc R . . .
C02A C 0.3166(4) 0.3226(4) 0.6584(5) 0.168(3) Uani 1 1 d . . . .
C02B C 0.2399(4) 0.6629(6) 0.3039(6) 0.209(2) Uani 1 1 d . . . .
C02C C 0.2346(3) 0.4258(4) 0.6009(4) 0.195(5) Uani 1 1 d . . . .
H02W H 0.2197 0.4336 0.5606 0.292 Uiso 1 1 calc R . . .
H02Y H 0.2120 0.4192 0.6206 0.292 Uiso 1 1 calc R . . .
H H 0.2530 0.4527 0.6195 0.292 Uiso 1 1 calc R . . .
C02D C 0.5097(3) 0.8171(3) 0.5748(4) 0.169(4) Uani 1 1 d . . . .
H02D H 0.4907 0.8272 0.5982 0.254 Uiso 1 1 calc GR . . .
H02E H 0.5084 0.8408 0.5448 0.254 Uiso 1 1 calc GR . . .
H02F H 0.5406 0.8139 0.5992 0.254 Uiso 1 1 calc GR . . .
C02E C 0.3649(3) 0.2798(4) 0.2548(4) 0.1548(13) Uani 1 1 d . . . .
C02F C 0.2916(3) 0.3191(3) 0.5542(5) 0.137(3) Uani 1 1 d . . . .
C02G C 0.3015(3) 0.3926(3) 0.2065(4) 0.1548(13) Uani 1 1 d . . . .
H02Z H 0.2808 0.4048 0.2266 0.232 Uiso 1 1 calc GR . . .
HA H 0.2845 0.3784 0.1699 0.232 Uiso 1 1 calc GR . . .
HB H 0.3198 0.4187 0.1993 0.232 Uiso 1 1 calc GR . . .
C02H C 0.1326(2) 0.3139(3) 0.3701(4) 0.1378(12) Uani 1 1 d . . . .
H02 H 0.1089 0.2997 0.3411 0.165 Uiso 1 1 calc R . . .
C02I C 0.2641(2) 0.3610(3) 0.5497(4) 0.1244(17) Uani 1 1 d . . . .
C02J C 0.3459(4) 0.3046(4) 0.7162(5) 0.199(4) Uani 1 1 d . . . .
H0AA H 0.3545 0.2716 0.7122 0.299 Uiso 1 1 calc GR . . .
HC H 0.3293 0.3063 0.7446 0.299 Uiso 1 1 calc GR . . .
HD H 0.3728 0.3243 0.7289 0.299 Uiso 1 1 calc GR . . .
C02K C 0.0867(3) 0.2975(4) 0.4381(6) 0.187(4) Uani 1 1 d . . . .
C02L C 0.2890(3) 0.3620(4) 0.6535(5) 0.168(3) Uani 1 1 d . . . .
H1AA H 0.2878 0.3761 0.6885 0.201 Uiso 1 1 calc R . . .
C02M C 0.2919(3) 0.2930(3) 0.4993(4) 0.163(3) Uani 1 1 d . . . .
H2AA H 0.3191 0.3011 0.4893 0.245 Uiso 1 1 calc GR . . .
HE H 0.2657 0.3024 0.4679 0.245 Uiso 1 1 calc GR . . .
HF H 0.2911 0.2586 0.5055 0.245 Uiso 1 1 calc GR . . .
C02N C 0.1288(7) 0.7346(8) 0.4225(9) 0.163(3) Uani 0.5 1 d . P A 1
H02G H 0.1051 0.7518 0.4329 0.244 Uiso 0.5 1 calc GR P A 1
H02H H 0.1169 0.7213 0.3838 0.244 Uiso 0.5 1 calc GR P A 1
H02I H 0.1533 0.7565 0.4232 0.244 Uiso 0.5 1 calc GR P A 1
C02O C 0.2117(4) 0.6429(6) 0.2495(6) 0.209(2) Uani 1 1 d . . . .
C02P C 0.2491(4) 0.7129(6) 0.2963(6) 0.209(2) Uani 1 1 d . . . .
C02Q C 0.1257(5) 0.6453(7) 0.4774(9) 0.163(3) Uani 0.5 1 d . P A 1
H02J H 0.1031 0.6519 0.4970 0.244 Uiso 0.5 1 calc GR P A 1
H02K H 0.1479 0.6232 0.5006 0.244 Uiso 0.5 1 calc GR P A 1
H02L H 0.1114 0.6312 0.4398 0.244 Uiso 0.5 1 calc GR P A 1
C02S C 0.2045(4) 0.5891(5) 0.2526(5) 0.233(3) Uani 1 1 d . . . .
H02M H 0.2125 0.5791 0.2929 0.350 Uiso 1 1 calc R . . .
H02N H 0.1730 0.5816 0.2338 0.350 Uiso 1 1 calc R . . .
H02O H 0.2233 0.5724 0.2331 0.350 Uiso 1 1 calc R . . .
C02T C 0.2770(4) 0.7449(5) 0.3475(5) 0.233(3) Uani 1 1 d . . . .
H02P H 0.2627 0.7452 0.3782 0.350 Uiso 1 1 calc GR . . .
H02Q H 0.2785 0.7774 0.3336 0.350 Uiso 1 1 calc GR . . .
H02R H 0.3073 0.7321 0.3623 0.350 Uiso 1 1 calc GR . . .
C02U C 0.2389(4) 0.7378(5) 0.2430(5) 0.209(2) Uani 1 1 d . . . .
H02U H 0.2487 0.7697 0.2418 0.251 Uiso 1 1 calc R . . .
C02V C 0.3750(3) 0.2326(3) 0.2300(4) 0.1548(13) Uani 1 1 d . . . .
H3AA H 0.3610 0.2323 0.1884 0.232 Uiso 1 1 calc R . . .
HG H 0.4073 0.2288 0.2382 0.232 Uiso 1 1 calc R . . .
HH H 0.3630 0.2063 0.2476 0.232 Uiso 1 1 calc R . . .
C02W C 0.0956(7) 0.2957(8) 0.5072(11) 0.187(4) Uani 0.5 1 d . P B 1
H4AA H 0.0755 0.2724 0.5165 0.280 Uiso 0.5 1 calc GR P B 1
HI H 0.0900 0.3271 0.5210 0.280 Uiso 0.5 1 calc GR P B 1
HJ H 0.1266 0.2865 0.5258 0.280 Uiso 0.5 1 calc GR P B 1
C02X C 0.2045(4) 0.6671(5) 0.2040(5) 0.209(2) Uani 1 1 d . . . .
H02X H 0.1893 0.6499 0.1704 0.251 Uiso 1 1 calc R . . .
C02Y C 0.1531(6) 0.7236(7) 0.5296(9) 0.163(3) Uani 0.5 1 d . P A 1
H02S H 0.1635 0.7555 0.5238 0.244 Uiso 0.5 1 calc GR P A 1
H02T H 0.1747 0.7086 0.5625 0.244 Uiso 0.5 1 calc GR P A 1
H02V H 0.1241 0.7259 0.5370 0.244 Uiso 0.5 1 calc GR P A 1
C02Z C 0.2147(4) 0.7152(6) 0.1925(6) 0.209(2) Uani 1 1 d . . . .
C030 C 0.2053(4) 0.7416(5) 0.1334(5) 0.233(3) Uani 1 1 d . . . .
H03A H 0.2193 0.7731 0.1395 0.350 Uiso 1 1 calc GR . . .
H03B H 0.1731 0.7451 0.1161 0.350 Uiso 1 1 calc GR . . .
H03C H 0.2178 0.7231 0.1076 0.350 Uiso 1 1 calc GR . . .
C031 C 0.0794(6) 0.2446(8) 0.4154(12) 0.187(4) Uani 0.5 1 d . P B 1
H03D H 0.0944 0.2227 0.4464 0.280 Uiso 0.5 1 calc GR P B 1
H03E H 0.0919 0.2407 0.3832 0.280 Uiso 0.5 1 calc GR P B 1
H03F H 0.0474 0.2375 0.4026 0.280 Uiso 0.5 1 calc GR P B 1
C032 C 0.0458(6) 0.3257(8) 0.4020(10) 0.187(4) Uani 0.5 1 d . P B 1
H03G H 0.0259 0.3043 0.3742 0.280 Uiso 0.5 1 calc GR P B 1
H03H H 0.0557 0.3514 0.3814 0.280 Uiso 0.5 1 calc GR P B 1
H03I H 0.0297 0.3392 0.4273 0.280 Uiso 0.5 1 calc GR P B 1
C1 C 0.1456(6) 0.6906(7) 0.5328(9) 0.163(3) Uani 0.5 1 d . P A 2
H1A H 0.1568 0.6603 0.5512 0.244 Uiso 0.5 1 calc R P A 2
H1B H 0.1640 0.7167 0.5539 0.244 Uiso 0.5 1 calc R P A 2
H1C H 0.1146 0.6951 0.5328 0.244 Uiso 0.5 1 calc R P A 2
C3 C 0.1315(7) 0.7340(9) 0.4514(9) 0.163(3) Uani 0.5 1 d . P A 2
H3A H 0.1112 0.7316 0.4124 0.244 Uiso 0.5 1 calc GR P A 2
H3B H 0.1562 0.7554 0.4514 0.244 Uiso 0.5 1 calc GR P A 2
H3C H 0.1154 0.7466 0.4772 0.244 Uiso 0.5 1 calc GR P A 2
C6 C 0.1156(6) 0.6587(7) 0.4338(9) 0.163(3) Uani 0.5 1 d . P A 2
H6A H 0.0935 0.6497 0.4533 0.244 Uiso 0.5 1 calc GR P A 2
H6B H 0.1307 0.6301 0.4259 0.244 Uiso 0.5 1 calc GR P A 2
H6C H 0.1005 0.6746 0.3975 0.244 Uiso 0.5 1 calc GR P A 2
C0AA C 0.0603(6) 0.2640(8) 0.3890(11) 0.187(4) Uani 0.5 1 d . P B 2
H0AB H 0.0659 0.2309 0.4013 0.280 Uiso 0.5 1 calc GR P B 2
H0AC H 0.0701 0.2693 0.3547 0.280 Uiso 0.5 1 calc GR P B 2
H0AD H 0.0283 0.2707 0.3799 0.280 Uiso 0.5 1 calc GR P B 2
C4 C 0.0580(6) 0.3466(8) 0.4407(11) 0.187(4) Uani 0.5 1 d . P B 2
H4A H 0.0261 0.3389 0.4311 0.280 Uiso 0.5 1 calc GR P B 2
H4B H 0.0628 0.3698 0.4131 0.280 Uiso 0.5 1 calc GR P B 2
H4C H 0.0680 0.3600 0.4795 0.280 Uiso 0.5 1 calc GR P B 2
C1AA C 0.0964(7) 0.2694(8) 0.4883(12) 0.187(4) Uani 0.5 1 d . P B 2
H1AB H 0.1054 0.2900 0.5222 0.280 Uiso 0.5 1 calc GR P B 2
H1AC H 0.1207 0.2474 0.4887 0.280 Uiso 0.5 1 calc GR P B 2
H1AD H 0.0698 0.2513 0.4888 0.280 Uiso 0.5 1 calc GR P B 2

loop_
_atom_site_aniso_label
_atom_site_aniso_U_11
_atom_site_aniso_U_22
_atom_site_aniso_U_33
_atom_site_aniso_U_23
_atom_site_aniso_U_13
_atom_site_aniso_U_12
C001 0.071(3) 0.089(3) 0.104(4) 0.002(3) 0.058(3) 0.000(3)
C002 0.086(3) 0.083(3) 0.101(4) 0.001(3) 0.067(3) -0.009(3)
C003 0.079(3) 0.094(4) 0.121(5) -0.003(4) 0.066(4) 0.001(3)
C004 0.078(3) 0.085(3) 0.106(4) 0.001(3) 0.061(3) -0.001(3)
C005 0.088(4) 0.084(3) 0.096(4) -0.005(3) 0.060(3) -0.016(3)
C006 0.090(4) 0.087(3) 0.111(4) 0.000(3) 0.070(3) -0.009(3)
C007 0.075(3) 0.094(4) 0.107(4) 0.006(3) 0.060(3) 0.003(3)
C008 0.072(3) 0.090(4) 0.108(4) 0.005(3) 0.057(3) 0.001(3)
C009 0.083(3) 0.078(3) 0.101(4) -0.002(3) 0.060(3) -0.010(3)
C00A 0.073(3) 0.092(4) 0.100(4) 0.006(3) 0.059(3) 0.001(3)
C00B 0.080(3) 0.086(3) 0.108(4) 0.006(3) 0.062(3) 0.004(3)
C00C 0.084(3) 0.082(3) 0.108(4) 0.002(3) 0.064(3) 0.000(3)
C00D 0.078(3) 0.086(3) 0.114(4) 0.004(3) 0.066(3) 0.005(3)
C00E 0.080(3) 0.082(3) 0.096(4) -0.003(3) 0.053(3) -0.015(3)
C00F 0.083(4) 0.090(4) 0.106(4) 0.004(3) 0.060(3) 0.003(3)
C00G 0.086(3) 0.083(3) 0.105(4) 0.008(3) 0.063(3) -0.006(3)
C00H 0.081(3) 0.082(3) 0.100(4) -0.006(3) 0.059(3) -0.011(3)
C00I 0.082(4) 0.083(3) 0.108(4) 0.007(3) 0.062(3) 0.009(3)
C00J 0.088(4) 0.098(4) 0.119(5) 0.010(3) 0.070(4) 0.010(3)
C00K 0.072(3) 0.096(4) 0.110(4) -0.004(3) 0.059(3) 0.002(3)
C00L 0.083(4) 0.091(4) 0.107(4) 0.000(3) 0.063(3) -0.009(3)
C00M 0.078(4) 0.095(4) 0.148(6) 0.003(4) 0.073(4) -0.001(3)
C00N 0.071(3) 0.091(4) 0.116(4) -0.004(3) 0.061(3) -0.001(3)
C00O 0.090(4) 0.108(4) 0.117(5) 0.010(4) 0.074(4) 0.015(3)
C00P 0.080(4) 0.092(4) 0.115(4) 0.005(3) 0.068(3) 0.008(3)
C00Q 0.082(3) 0.095(4) 0.099(4) 0.002(3) 0.050(3) -0.013(3)
C00R 0.086(4) 0.093(4) 0.104(4) 0.004(3) 0.064(3) 0.003(3)
C00S 0.080(3) 0.089(4) 0.104(4) 0.006(3) 0.059(3) 0.008(3)
C00T 0.080(3) 0.109(4) 0.111(4) 0.008(4) 0.056(3) -0.012(3)
C00U 0.107(4) 0.087(4) 0.129(5) -0.010(4) 0.073(4) -0.007(3)
C00V 0.083(4) 0.098(4) 0.095(4) 0.001(3) 0.054(3) 0.000(3)
C00W 0.081(4) 0.108(4) 0.118(5) 0.002(4) 0.062(3) 0.011(3)
C00X 0.108(5) 0.101(4) 0.142(6) -0.008(4) 0.092(5) -0.001(4)
C00Y 0.096(4) 0.095(4) 0.108(4) -0.009(3) 0.069(4) -0.023(3)
C00Z 0.073(3) 0.116(4) 0.116(4) -0.013(4) 0.063(3) -0.009(3)
C010 0.099(4) 0.091(4) 0.119(4) -0.004(3) 0.077(4) -0.008(3)
C011 0.093(4) 0.102(4) 0.144(6) 0.006(4) 0.077(4) 0.001(4)
C012 0.089(4) 0.122(5) 0.123(5) 0.012(4) 0.073(4) 0.014(4)
C013 0.085(4) 0.128(5) 0.126(5) -0.017(4) 0.065(4) -0.017(3)
C014 0.085(4) 0.099(4) 0.135(5) 0.000(4) 0.069(4) -0.003(3)
C015 0.099(4) 0.103(4) 0.100(4) -0.007(3) 0.063(4) -0.019(3)
C016 0.094(4) 0.101(4) 0.101(4) 0.001(3) 0.061(3) -0.018(3)
C017 0.081(4) 0.114(4) 0.122(5) -0.006(4) 0.066(4) 0.000(3)
C018 0.077(4) 0.114(4) 0.113(4) 0.000(3) 0.060(3) 0.007(3)
C019 0.084(4) 0.107(4) 0.108(4) 0.002(3) 0.053(3) 0.003(3)
C01A 0.083(4) 0.132(5) 0.131(5) -0.007(4) 0.068(4) -0.011(4)
C01B 0.102(4) 0.100(4) 0.099(4) -0.004(3) 0.051(3) -0.021(3)
C01C 0.090(4) 0.100(4) 0.103(4) 0.002(3) 0.054(3) -0.019(3)
C01D 0.079(4) 0.106(4) 0.109(4) 0.007(3) 0.053(3) 0.003(3)
C01E 0.147(3) 0.179(3) 0.168(3) -0.056(2) 0.093(2) -0.060(2)
C01F 0.110(5) 0.126(6) 0.146(6) -0.028(5) 0.078(5) -0.019(4)
C01G 0.089(5) 0.092(5) 0.201(8) 0.009(5) 0.087(5) 0.003(4)
C01H 0.076(3) 0.101(4) 0.133(5) 0.002(4) 0.057(3) -0.012(3)
C01I 0.099(5) 0.107(6) 0.180(8) -0.023(6) 0.081(6) -0.008(4)
C01J 0.088(4) 0.123(5) 0.110(5) 0.000(4) 0.052(4) -0.028(4)
C01K 0.096(4) 0.129(5) 0.106(4) 0.011(4) 0.048(4) -0.031(4)
C01L 0.085(4) 0.107(4) 0.134(5) -0.002(4) 0.063(4) -0.016(3)
C01M 0.110(5) 0.101(5) 0.174(7) 0.021(5) 0.084(5) 0.006(4)
C01N 0.106(5) 0.143(6) 0.141(6) 0.015(5) 0.089(5) 0.026(4)
C01O 0.147(3) 0.179(3) 0.168(3) -0.056(2) 0.093(2) -0.060(2)
C01P 0.106(4) 0.131(5) 0.124(5) 0.007(4) 0.078(4) 0.012(4)
C01Q 0.091(4) 0.142(6) 0.139(5) 0.021(4) 0.076(4) 0.032(4)
C01R 0.097(4) 0.138(5) 0.162(5) 0.002(4) 0.075(4) -0.022(3)
C01S 0.100(5) 0.151(6) 0.131(6) 0.004(5) 0.081(5) 0.015(4)
C01T 0.081(4) 0.120(5) 0.140(6) -0.006(4) 0.056(4) -0.022(3)
C01U 0.147(3) 0.179(3) 0.168(3) -0.056(2) 0.093(2) -0.060(2)
C01V 0.0966(19) 0.161(3) 0.172(3) -0.007(2) 0.065(2) -0.0349(18)
C01W 0.0966(19) 0.161(3) 0.172(3) -0.007(2) 0.065(2) -0.0349(18)
C01X 0.097(4) 0.148(6) 0.152(6) 0.014(5) 0.079(4) 0.026(4)
C01Y 0.096(4) 0.147(6) 0.119(5) -0.001(4) 0.054(4) -0.032(4)
C01Z 0.113(4) 0.207(7) 0.212(7) -0.003(6) 0.116(5) 0.016(4)
C020 0.147(3) 0.179(3) 0.168(3) -0.056(2) 0.093(2) -0.060(2)
C021 0.156(7) 0.131(6) 0.121(5) -0.011(5) 0.064(5) -0.026(5)
C022 0.147(3) 0.179(3) 0.168(3) -0.056(2) 0.093(2) -0.060(2)
C024 0.147(3) 0.179(3) 0.168(3) -0.056(2) 0.093(2) -0.060(2)
C025 0.139(7) 0.167(8) 0.149(7) 0.002(6) 0.083(6) -0.007(6)
C026 0.0966(19) 0.161(3) 0.172(3) -0.007(2) 0.065(2) -0.0349(18)
C027 0.0966(19) 0.161(3) 0.172(3) -0.007(2) 0.065(2) -0.0349(18)
C028 0.0966(19) 0.161(3) 0.172(3) -0.007(2) 0.065(2) -0.0349(18)
C029 0.144(7) 0.143(7) 0.176(9) 0.026(7) 0.083(7) 0.008(5)
C02A 0.185(7) 0.174(7) 0.184(6) -0.012(6) 0.116(6) 0.011(5)
C02B 0.200(5) 0.280(7) 0.168(5) 0.032(5) 0.085(4) 0.089(5)
C02C 0.093(5) 0.266(12) 0.237(11) -0.095(9) 0.066(6) -0.006(7)
C02D 0.130(6) 0.124(6) 0.281(11) -0.067(7) 0.103(7) -0.030(5)
C02E 0.147(3) 0.179(3) 0.168(3) -0.056(2) 0.093(2) -0.060(2)
C02F 0.127(6) 0.136(6) 0.185(8) -0.007(6) 0.104(6) -0.003(5)
C02G 0.147(3) 0.179(3) 0.168(3) -0.056(2) 0.093(2) -0.060(2)
C02H 0.0966(19) 0.161(3) 0.172(3) -0.007(2) 0.065(2) -0.0349(18)
C02I 0.097(4) 0.138(5) 0.162(5) 0.002(4) 0.075(4) -0.022(3)
C02J 0.244(12) 0.208(11) 0.180(10) -0.023(8) 0.117(9) -0.025(9)
C02K 0.107(4) 0.199(8) 0.274(11) 0.033(7) 0.087(6) -0.027(4)
C02L 0.185(7) 0.174(7) 0.184(6) -0.012(6) 0.116(6) 0.011(5)
C02M 0.167(8) 0.145(7) 0.221(10) -0.007(7) 0.122(7) -0.010(6)
C02N 0.113(4) 0.207(7) 0.212(7) -0.003(6) 0.116(5) 0.016(4)
C02O 0.200(5) 0.280(7) 0.168(5) 0.032(5) 0.085(4) 0.089(5)
C02P 0.200(5) 0.280(7) 0.168(5) 0.032(5) 0.085(4) 0.089(5)
C02Q 0.113(4) 0.207(7) 0.212(7) -0.003(6) 0.116(5) 0.016(4)
C02S 0.224(7) 0.303(9) 0.215(7) 0.019(7) 0.129(6) 0.053(7)
C02T 0.224(7) 0.303(9) 0.215(7) 0.019(7) 0.129(6) 0.053(7)
C02U 0.200(5) 0.280(7) 0.168(5) 0.032(5) 0.085(4) 0.089(5)
C02V 0.147(3) 0.179(3) 0.168(3) -0.056(2) 0.093(2) -0.060(2)
C02W 0.107(4) 0.199(8) 0.274(11) 0.033(7) 0.087(6) -0.027(4)
C02X 0.200(5) 0.280(7) 0.168(5) 0.032(5) 0.085(4) 0.089(5)
C02Y 0.113(4) 0.207(7) 0.212(7) -0.003(6) 0.116(5) 0.016(4)
C02Z 0.200(5) 0.280(7) 0.168(5) 0.032(5) 0.085(4) 0.089(5)
C030 0.224(7) 0.303(9) 0.215(7) 0.019(7) 0.129(6) 0.053(7)
C031 0.107(4) 0.199(8) 0.274(11) 0.033(7) 0.087(6) -0.027(4)
C032 0.107(4) 0.199(8) 0.274(11) 0.033(7) 0.087(6) -0.027(4)
C1 0.113(4) 0.207(7) 0.212(7) -0.003(6) 0.116(5) 0.016(4)
C3 0.113(4) 0.207(7) 0.212(7) -0.003(6) 0.116(5) 0.016(4)
C6 0.113(4) 0.207(7) 0.212(7) -0.003(6) 0.116(5) 0.016(4)
C0AA 0.107(4) 0.199(8) 0.274(11) 0.033(7) 0.087(6) -0.027(4)
C4 0.107(4) 0.199(8) 0.274(11) 0.033(7) 0.087(6) -0.027(4)
C1AA 0.107(4) 0.199(8) 0.274(11) 0.033(7) 0.087(6) -0.027(4)

loop_
_atom_type_symbol
_atom_type_description
_atom_type_scat_dispersion_real
_atom_type_scat_dispersion_imag
_atom_type_scat_source
C C 0.0181 0.0091 'International Tables Vol C Tables 4.2.6.8 and 6.1.1.4'
H H 0.0000 0.0000 'International Tables Vol C Tables 4.2.6.8 and 6.1.1.4'

loop_
_geom_angle_atom_site_label_1
_geom_angle_atom_site_label_2
_geom_angle_atom_site_label_3
_geom_angle
_geom_angle_site_symmetry_1
_geom_angle_site_symmetry_3
C007 C001 C004 119.2(5) . 2_655
C007 C001 C00F 121.1(5) . .
C00F C001 C004 119.6(4) . 2_655
C006 C002 C005 122.6(5) . .
C00H C002 C005 119.3(4) . .
C00H C002 C006 117.7(5) . .
C00M C003 C00B 121.8(6) . .
C00U C003 C00B 119.9(5) . .
C00U C003 C00M 118.2(6) . .
C001 C004 C004 117.4(7) 2_655 2_655
C00A C004 C001 121.4(4) . 2_655
C00A C004 C004 121.1(6) . 2_655
C00E C005 C002 119.2(4) . .
C00Y C005 C002 123.7(5) . .
C00Y C005 C00E 117.1(5) . .
C00L C006 C002 119.7(5) . .
C00L C006 C010 117.1(5) . .
C010 C006 C002 122.9(6) . .
C001 C007 C00D 116.6(5) . .
C001 C007 C00N 116.6(5) . .
C00N C007 C00D 126.7(4) . .
C00F C008 C00A 118.5(5) . .
C01D C008 C00A 122.9(5) . .
C01D C008 C00F 118.5(5) . .
C00G C009 C00E 119.5(5) . 5_666
C00G C009 C00H 120.7(5) . .
C00H C009 C00E 119.8(4) . 5_666
C004 C00A C008 119.3(4) . .
C004 C00A C00K 117.2(5) . 2_655
C008 C00A C00K 123.5(5) . 2_655
C003 C00B H00B 107.9 . .
C00C C00B C003 113.2(4) . .
C00C C00B H00B 107.9 . .
C00C C00B C00S 101.2(5) . .
C00S C00B C003 118.1(4) . .
C00S C00B H00B 107.9 . .
C00P C00C C00B 111.7(4) . .
C00R C00C C00B 126.5(5) . .
C00R C00C C00P 121.7(5) . .
C007 C00D C00P 130.6(6) . .
C00S C00D C007 121.1(4) . .
C00S C00D C00P 108.0(5) . .
C005 C00E C009 119.7(5) . 5_666
C016 C00E C005 120.1(5) . .
C016 C00E C009 120.2(4) . 5_666
C001 C00F C008 120.2(5) . .
C001 C00F C00I 120.9(5) . .
C00I C00F C008 118.9(6) . .
C009 C00G C00L 117.2(5) . .
C009 C00G C00Q 118.2(5) . .
C00Q C00G C00L 124.4(5) . .
C002 C00H C009 119.9(4) . .
C002 C00H C00H 120.6(7) . 5_666
C009 C00H C00H 119.4(6) . 5_666
C00S C00I C00F 117.0(6) . .
C00V C00I C00F 119.8(5) . .
C00V C00I C00S 123.2(5) . .
C00R C00J C00O 131.0(6) . .
C00W C00J C00O 108.1(5) . .
C00W C00J C00R 120.9(5) . .
C00N C00K C00A 118.2(5) . 2_655
C00Z C00K C00A 121.8(5) . 2_655
C00Z C00K C00N 119.2(5) . .
C006 C00L C00G 119.5(5) . .
C014 C00L C006 118.7(5) . .
C014 C00L C00G 121.3(6) . .
C003 C00M C01G 118.2(7) . .
C003 C00M C01M 122.1(6) . .
C01G C00M C01M 119.7(7) . .
C007 C00N C00K 120.6(4) . .
C017 C00N C007 121.6(5) . .
C017 C00N C00K 117.7(6) . .
C012 C00O C00J 108.6(5) . .
C01P C00O C00J 131.1(7) . .
C01P C00O C012 120.3(5) . .
C00C C00P C00D 107.1(5) . .
C00C C00P C018 120.0(4) . .
C018 C00P C00D 132.5(5) . .
C00G C00Q C00T 132.5(5) . .
C01C C00Q C00G 119.6(5) . .
C01C C00Q C00T 107.5(5) . .
C00C C00R H00R 121.3 . .
C00J C00R C00C 117.4(5) . .
C00J C00R H00R 121.3 . .
C00D C00S C00B 111.8(4) . .
C00D C00S C00I 122.1(5) . .
C00I C00S C00B 126.1(6) . .
C01H C00T C00Q 130.3(6) . .
C01J C00T C00Q 109.5(5) . .
C01J C00T C01H 120.1(5) . .
C003 C00U C021 121.4(6) . .
C01F C00U C003 119.3(7) . .
C01F C00U C021 119.2(7) . .
C00I C00V H00V 119.7 . .
C019 C00V C00I 120.5(5) . .
C019 C00V H00V 119.7 . .
C00J C00W C01Q 111.6(5) . .
C018 C00W C00J 121.6(5) . .
C018 C00W C01Q 126.7(6) . .
C010 C00X H00X 119.3 . .
C010 C00X C011 121.5(6) . .
C011 C00X H00X 119.3 . .
C005 C00Y H00Y 119.1 . .
C015 C00Y C005 121.8(5) . .
C015 C00Y H00Y 119.1 . .
C00K C00Z H00Z 119.1 . .
C013 C00Z C00K 121.7(5) . .
C013 C00Z H00Z 119.1 . .
C006 C010 H010 119.3 . .
C00X C010 C006 121.5(6) . .
C00X C010 H010 119.3 . .
C00X C011 H011 120.3 . .
C014 C011 C00X 119.4(6) . .
C014 C011 H011 120.3 . .
C00O C012 C01Q 112.0(5) . .
C00O C012 C01X 120.7(6) . .
C01X C012 C01Q 127.3(7) . .
C00Z C013 H013 120.2 . .
C00Z C013 C01A 119.6(6) . .
C01A C013 H013 120.2 . .
C00L C014 H014 119.0 . .
C011 C014 C00L 121.9(6) . .
C011 C014 H014 119.0 . .
C00Y C015 H015 119.7 . .
C01B C015 C00Y 120.7(5) . .
C01B C015 H015 119.7 . .
C00E C016 C01B 119.4(5) . .
C00E C016 C01C 118.0(5) . 5_666
C01B C016 C01C 122.6(6) . 5_666
C00N C017 H017 119.4 . .
C01A C017 C00N 121.2(5) . .
C01A C017 H017 119.4 . .
C00P C018 H018 121.0 . .
C00W C018 C00P 117.9(6) . .
C00W C018 H018 121.0 . .
C00V C019 H019 119.7 . .
C00V C019 C01D 120.6(6) . .
C01D C019 H019 119.7 . .
C013 C01A H01A 119.8 . .
C017 C01A C013 120.5(5) . .
C017 C01A H01A 119.8 . .
C015 C01B C016 119.6(6) . .
C015 C01B H01H 120.2 . .
C016 C01B H01H 120.2 . .
C00Q C01C C016 121.7(5) . 5_666
C00Q C01C C01K 111.4(5) . .
C016 C01C C01K 126.9(5) 5_666 .
C008 C01D C019 121.6(5) . .
C008 C01D H01D 119.2 . .
C019 C01D H01D 119.2 . .
C01O C01E C01K 122.1(9) . .
C01O C01E C024 114.8(10) . .
C024 C01E C01K 122.9(10) . .
C00U C01F H01F 118.0 . .
C01I C01F C00U 124.0(8) . .
C01I C01F H01F 118.0 . .
C00M C01G H01G 118.1 . .
C01I C01G C00M 123.8(8) . .
C01I C01G H01G 118.1 . .
C00T C01H H01I 121.4 . .
C01L C01H C00T 117.2(6) . .
C01L C01H H01I 121.4 . .
C01F C01I C02D 123.2(9) . .
C01G C01I C01F 116.5(8) . .
C01G C01I C02D 120.3(9) . .
C00T C01J C01K 110.7(5) . .
C01Y C01J C00T 121.7(5) . .
C01Y C01J C01K 127.6(6) . .
C01C C01K H01K 107.6 . .
C01E C01K C01C 117.3(6) . .
C01E C01K C01J 115.4(6) . .
C01E C01K H01K 107.6 . .
C01J C01K C01C 100.5(5) . .
C01J C01K H01K 107.6 . .
C01H C01L C01R 126.7(6) . .
C01T C01L C01H 121.5(5) . .
C01T C01L C01R 111.8(5) . .
C00M C01M H01B 109.5 . .
C00M C01M H01C 109.5 . .
C00M C01M H01E 109.5 . .
H01B C01M H01C 109.5 . .
H01B C01M H01E 109.5 . .
H01C C01M H01E 109.5 . .
C01S C01N C01X 120.0(6) . .
C01S C01N C01Z 121.9(7) . .
C01X C01N C01Z 118.2(8) . .
C01E C01O C01U 122.5(9) . .
C01E C01O C022 123.7(10) . .
C022 C01O C01U 113.8(10) . .
C00O C01P H01P 121.0 . .
C00O C01P C01S 118.1(7) . .
C01S C01P H01P 121.0 . .
C00W C01Q C012 99.7(6) . .
C00W C01Q H01Q 104.6 . .
C012 C01Q H01Q 104.6 . .
C02B C01Q C00W 118.2(7) . .
C02B C01Q C012 123.2(7) . .
C02B C01Q H01Q 104.6 . .
C01L C01R H01R 108.1 . .
C01L C01R C02I 114.6(6) . .
C01W C01R C01L 100.3(6) . .
C01W C01R H01R 108.1 . .
C01W C01R C02I 117.0(6) . .
C02I C01R H01R 108.1 . .
C01N C01S C01P 121.9(6) . .
C01N C01S H01S 119.0 . .
C01P C01S H01S 119.0 . .
C01L C01T C01V 107.9(6) . .
C01Y C01T C01L 120.4(5) . .
C01Y C01T C01V 131.6(7) . .
C01O C01U H01J 109.5 . .
C01O C01U H01L 109.5 . .
C01O C01U H01M 109.5 . .
H01J C01U H01L 109.5 . .
H01J C01U H01M 109.5 . .
H01L C01U H01M 109.5 . .
C01W C01V C01T 107.5(7) . .
C027 C01V C01T 131.5(7) . .
C027 C01V C01W 121.0(6) . .
C01V C01W C01R 112.4(6) . .
C01V C01W C026 120.6(7) . .
C026 C01W C01R 126.9(7) . .
C012 C01X H01X 120.5 . .
C01N C01X C012 119.0(7) . .
C01N C01X H01X 120.5 . .
C01J C01Y C01T 119.0(6) . .
C01J C01Y H01Y 120.5 . .
C01T C01Y H01Y 120.5 . .
C01N C01Z C02N 105.2(8) . .
C01N C01Z C02Y 107.6(9) . .
C01N C01Z C1 112.2(10) . .
C02N C01Z C02Y 96.0(12) . .
C02Q C01Z C01N 109.7(9) . .
C02Q C01Z C02N 129.1(13) . .
C02Q C01Z C02Y 107.2(11) . .
C3 C01Z C01N 115.9(10) . .
C3 C01Z C1 101.4(12) . .
C3 C01Z C6 103.2(16) . .
C6 C01Z C01N 111.3(9) . .
C6 C01Z C1 112.2(11) . .
C024 C020 H020 119.7 . .
C024 C020 C02E 120.5(10) . .
C02E C020 H020 119.7 . .
C00U C021 H02A 109.5 . .
C00U C021 H02B 109.5 . .
C00U C021 H02C 109.5 . .
H02A C021 H02B 109.5 . .
H02A C021 H02C 109.5 . .
H02B C021 H02C 109.5 . .
C01O C022 H022 121.2 . .
C02E C022 C01O 117.6(10) . .
C02E C022 H022 121.2 . .
C01E C024 C02G 115.5(9) . .
C020 C024 C01E 123.2(12) . .
C020 C024 C02G 121.3(10) . .
C02I C025 C02C 117.5(9) . .
C02L C025 C02C 125.5(9) . .
C02L C025 C02I 117.0(9) . .
C01W C026 H026 120.4 . .
C028 C026 C01W 119.1(8) . .
C028 C026 H026 120.4 . .
C01V C027 H027 121.4 . .
C01V C027 C02H 117.2(7) . .
C02H C027 H027 121.4 . .
C026 C028 C02K 120.8(8) . .
C02H C028 C026 120.0(7) . .
C02H C028 C02K 119.2(8) . .
C02A C029 H029 118.6 . .
C02F C029 H029 118.6 . .
C02F C029 C02A 122.9(10) . .
C029 C02A C02J 122.5(10) . .
C029 C02A C02L 115.1(11) . .
C02L C02A C02J 122.4(11) . .
C01Q C02B C02O 128.8(15) . .
C01Q C02B C02P 121.0(14) . .
C02P C02B C02O 110.1(13) . .
C025 C02C H02W 109.5 . .
C025 C02C H02Y 109.5 . .
C025 C02C H 109.5 . .
H02W C02C H02Y 109.5 . .
H02W C02C H 109.5 . .
H02Y C02C H 109.5 . .
C01I C02D H02D 109.5 . .
C01I C02D H02E 109.5 . .
C01I C02D H02F 109.5 . .
H02D C02D H02E 109.5 . .
H02D C02D H02F 109.5 . .
H02E C02D H02F 109.5 . .
C020 C02E C02V 121.4(9) . .
C022 C02E C020 120.1(10) . .
C022 C02E C02V 118.4(10) . .
C029 C02F C02I 121.4(8) . .
C029 C02F C02M 119.7(9) . .
C02I C02F C02M 118.9(9) . .
C024 C02G H02Z 109.5 . .
C024 C02G HA 109.5 . .
C024 C02G HB 109.5 . .
H02Z C02G HA 109.5 . .
H02Z C02G HB 109.5 . .
HA C02G HB 109.5 . .
C027 C02H H02 119.0 . .
C028 C02H C027 122.0(7) . .
C028 C02H H02 119.0 . .
C025 C02I C01R 118.5(8) . .
C02F C02I C01R 125.3(8) . .
C02F C02I C025 116.2(8) . .
C02A C02J H0AA 109.5 . .
C02A C02J HC 109.5 . .
C02A C02J HD 109.5 . .
H0AA C02J HC 109.5 . .
H0AA C02J HD 109.5 . .
HC C02J HD 109.5 . .
C028 C02K C02W 108.9(11) . .
C028 C02K C031 108.2(11) . .
C028 C02K C0AA 110.8(11) . .
C028 C02K C4 102.3(10) . .
C031 C02K C02W 107.2(14) . .
C032 C02K C028 108.4(11) . .
C032 C02K C02W 117.9(14) . .
C032 C02K C031 105.8(14) . .
C0AA C02K C4 111.2(13) . .
C1AA C02K C028 113.4(12) . .
C1AA C02K C0AA 104.8(14) . .
C1AA C02K C4 114.5(16) . .
C025 C02L C02A 127.4(11) . .
C025 C02L H1AA 116.3 . .
C02A C02L H1AA 116.3 . .
C02F C02M H2AA 109.5 . .
C02F C02M HE 109.5 . .
C02F C02M HF 109.5 . .
H2AA C02M HE 109.5 . .
H2AA C02M HF 109.5 . .
HE C02M HF 109.5 . .
C01Z C02N H02G 109.5 . .
C01Z C02N H02H 109.5 . .
C01Z C02N H02I 109.5 . .
H02G C02N H02H 109.5 . .
H02G C02N H02I 109.5 . .
H02H C02N H02I 109.5 . .
C02B C02O C02S 113.1(13) . .
C02X C02O C02B 119.2(17) . .
C02X C02O C02S 125.7(16) . .
C02B C02P C02T 122.4(13) . .
C02U C02P C02B 126.1(15) . .
C02U C02P C02T 111.1(15) . .
C01Z C02Q H02J 109.5 . .
C01Z C02Q H02K 109.5 . .
C01Z C02Q H02L 109.5 . .
H02J C02Q H02K 109.5 . .
H02J C02Q H02L 109.5 . .
H02K C02Q H02L 109.5 . .
C02O C02S H02M 109.5 . .
C02O C02S H02N 109.5 . .
C02O C02S H02O 109.5 . .
H02M C02S H02N 109.5 . .
H02M C02S H02O 109.5 . .
H02N C02S H02O 109.5 . .
C02P C02T H02P 109.5 . .
C02P C02T H02Q 109.5 . .
C02P C02T H02R 109.5 . .
H02P C02T H02Q 109.5 . .
H02P C02T H02R 109.5 . .
H02Q C02T H02R 109.5 . .
C02P C02U H02U 120.2 . .
C02Z C02U C02P 119.7(16) . .
C02Z C02U H02U 120.2 . .
C02E C02V H3AA 109.5 . .
C02E C02V HG 109.5 . .
C02E C02V HH 109.5 . .
H3AA C02V HG 109.5 . .
H3AA C02V HH 109.5 . .
HG C02V HH 109.5 . .
C02K C02W H4AA 109.5 . .
C02K C02W HI 109.5 . .
C02K C02W HJ 109.5 . .
H4AA C02W HI 109.5 . .
H4AA C02W HJ 109.5 . .
HI C02W HJ 109.5 . .
C02O C02X H02X 113.3 . .
C02O C02X C02Z 133.3(17) . .
C02Z C02X H02X 113.3 . .
C01Z C02Y H02S 109.5 . .
C01Z C02Y H02T 109.5 . .
C01Z C02Y H02V 109.5 . .
H02S C02Y H02T 109.5 . .
H02S C02Y H02V 109.5 . .
H02T C02Y H02V 109.5 . .
C02U C02Z C02X 110.7(13) . .
C02U C02Z C030 119.9(15) . .
C02X C02Z C030 129.3(14) . .
C02Z C030 H03A 109.5 . .
C02Z C030 H03B 109.5 . .
C02Z C030 H03C 109.5 . .
H03A C030 H03B 109.5 . .
H03A C030 H03C 109.5 . .
H03B C030 H03C 109.5 . .
C02K C031 H03D 109.5 . .
C02K C031 H03E 109.5 . .
C02K C031 H03F 109.5 . .
H03D C031 H03E 109.5 . .
H03D C031 H03F 109.5 . .
H03E C031 H03F 109.5 . .
C02K C032 H03G 109.5 . .
C02K C032 H03H 109.5 . .
C02K C032 H03I 109.5 . .
H03G C032 H03H 109.5 . .
H03G C032 H03I 109.5 . .
H03H C032 H03I 109.5 . .
C01Z C1 H1A 109.5 . .
C01Z C1 H1B 109.5 . .
C01Z C1 H1C 109.5 . .
H1A C1 H1B 109.5 . .
H1A C1 H1C 109.5 . .
H1B C1 H1C 109.5 . .
C01Z C3 H3A 109.5 . .
C01Z C3 H3B 109.5 . .
C01Z C3 H3C 109.5 . .
H3A C3 H3B 109.5 . .
H3A C3 H3C 109.5 . .
H3B C3 H3C 109.5 . .
C01Z C6 H6A 109.5 . .
C01Z C6 H6B 109.5 . .
C01Z C6 H6C 109.5 . .
H6A C6 H6B 109.5 . .
H6A C6 H6C 109.5 . .
H6B C6 H6C 109.5 . .
C02K C0AA H0AB 109.5 . .
C02K C0AA H0AC 109.5 . .
C02K C0AA H0AD 109.5 . .
H0AB C0AA H0AC 109.5 . .
H0AB C0AA H0AD 109.5 . .
H0AC C0AA H0AD 109.5 . .
C02K C4 H4A 109.5 . .
C02K C4 H4B 109.5 . .
C02K C4 H4C 109.5 . .
H4A C4 H4B 109.5 . .
H4A C4 H4C 109.5 . .
H4B C4 H4C 109.5 . .
C02K C1AA H1AB 109.5 . .
C02K C1AA H1AC 109.5 . .
C02K C1AA H1AD 109.5 . .
H1AB C1AA H1AC 109.5 . .
H1AB C1AA H1AD 109.5 . .
H1AC C1AA H1AD 109.5 . .

loop_
_geom_bond_atom_site_label_1
_geom_bond_atom_site_label_2
_geom_bond_distance
_geom_bond_site_symmetry_2
C001 C004 1.446(7) 2_655
C001 C007 1.409(6) .
C001 C00F 1.423(7) .
C002 C005 1.456(7) .
C002 C006 1.442(7) .
C002 C00H 1.400(7) .
C003 C00B 1.525(8) .
C003 C00M 1.405(8) .
C003 C00U 1.390(8) .
C004 C001 1.446(7) 2_655
C004 C004 1.478(9) 2_655
C004 C00A 1.364(7) .
C005 C00E 1.423(6) .
C005 C00Y 1.390(7) .
C006 C00L 1.429(8) .
C006 C010 1.438(7) .
C007 C00D 1.447(7) .
C007 C00N 1.424(7) .
C008 C00A 1.454(7) .
C008 C00F 1.448(7) .
C008 C01D 1.382(7) .
C009 C00E 1.439(7) 5_666
C009 C00G 1.412(6) .
C009 C00H 1.428(7) .
C00A C00K 1.459(6) 2_655
C00B H00B 1.0000 .
C00B C00C 1.510(7) .
C00B C00S 1.513(7) .
C00C C00P 1.399(7) .
C00C C00R 1.396(6) .
C00D C00P 1.494(6) .
C00D C00S 1.383(7) .
C00E C009 1.439(7) 5_666
C00E C016 1.403(7) .
C00F C00I 1.425(7) .
C00G C00L 1.433(7) .
C00G C00Q 1.429(7) .
C00H C00H 1.450(9) 5_666
C00I C00S 1.420(7) .
C00I C00V 1.399(7) .
C00J C00O 1.477(7) .
C00J C00R 1.396(8) .
C00J C00W 1.394(8) .
C00K C00A 1.458(6) 2_655
C00K C00N 1.430(7) .
C00K C00Z 1.392(7) .
C00L C014 1.412(7) .
C00M C01G 1.407(9) .
C00M C01M 1.505(9) .
C00N C017 1.408(7) .
C00O C012 1.371(8) .
C00O C01P 1.367(8) .
C00P C018 1.403(7) .
C00Q C00T 1.465(7) .
C00Q C01C 1.392(7) .
C00R H00R 0.9500 .
C00T C01H 1.415(7) .
C00T C01J 1.397(8) .
C00U C01F 1.385(9) .
C00U C021 1.491(9) .
C00V H00V 0.9500 .
C00V C019 1.374(7) .
C00W C018 1.388(7) .
C00W C01Q 1.527(8) .
C00X H00X 0.9500 .
C00X C010 1.354(8) .
C00X C011 1.381(8) .
C00Y H00Y 0.9500 .
C00Y C015 1.382(7) .
C00Z H00Z 0.9500 .
C00Z C013 1.359(7) .
C010 H010 0.9500 .
C011 H011 0.9500 .
C011 C014 1.373(8) .
C012 C01Q 1.541(8) .
C012 C01X 1.394(8) .
C013 H013 0.9500 .
C013 C01A 1.400(8) .
C014 H014 0.9500 .
C015 H015 0.9500 .
C015 C01B 1.370(7) .
C016 C01B 1.410(7) .
C016 C01C 1.410(7) 5_666
C017 H017 0.9500 .
C017 C01A 1.367(8) .
C018 H018 0.9500 .
C019 H019 0.9500 .
C019 C01D 1.395(7) .
C01A H01A 0.9500 .
C01B H01H 0.9500 .
C01C C016 1.410(7) 5_666
C01C C01K 1.542(8) .
C01D H01D 0.9500 .
C01E C01K 1.498(11) .
C01E C01O 1.386(13) .
C01E C024 1.435(12) .
C01F H01F 0.9500 .
C01F C01I 1.350(10) .
C01G H01G 0.9500 .
C01G C01I 1.347(10) .
C01H H01I 0.9500 .
C01H C01L 1.402(7) .
C01I C02D 1.510(10) .
C01J C01K 1.520(7) .
C01J C01Y 1.373(8) .
C01K H01K 1.0000 .
C01L C01R 1.521(8) .
C01L C01T 1.396(8) .
C01M H01B 0.9800 .
C01M H01C 0.9800 .
C01M H01E 0.9800 .
C01N C01S 1.333(9) .
C01N C01X 1.384(9) .
C01N C01Z 1.549(9) .
C01O C01U 1.489(11) .
C01O C022 1.434(12) .
C01P H01P 0.9500 .
C01P C01S 1.417(8) .
C01Q H01Q 1.0000 .
C01Q C02B 1.358(13) .
C01R H01R 1.0000 .
C01R C01W 1.506(10) .
C01R C02I 1.528(10) .
C01S H01S 0.9500 .
C01T C01V 1.471(8) .
C01T C01Y 1.386(8) .
C01U H01J 0.9800 .
C01U H01L 0.9800 .
C01U H01M 0.9800 .
C01V C01W 1.399(10) .
C01V C027 1.391(10) .
C01W C026 1.409(8) .
C01X H01X 0.9500 .
C01Y H01Y 0.9500 .
C01Z C02N 1.68(2) .
C01Z C02Q 1.48(2) .
C01Z C02Y 1.70(2) .
C01Z C1 1.55(2) .
C01Z C3 1.36(2) .
C01Z C6 1.44(2) .
C020 H020 0.9500 .
C020 C024 1.346(12) .
C020 C02E 1.406(12) .
C021 H02A 0.9800 .
C021 H02B 0.9800 .
C021 H02C 0.9800 .
C022 H022 0.9500 .
C022 C02E 1.388(11) .
C024 C02G 1.470(12) .
C025 C02C 1.498(12) .
C025 C02I 1.465(11) .
C025 C02L 1.368(12) .
C026 H026 0.9500 .
C026 C028 1.391(10) .
C027 H027 0.9500 .
C027 C02H 1.429(8) .
C028 C02H 1.380(10) .
C028 C02K 1.551(10) .
C029 H029 0.9500 .
C029 C02A 1.384(12) .
C029 C02F 1.381(11) .
C02A C02J 1.524(13) .
C02A C02L 1.392(13) .
C02B C02O 1.472(17) .
C02B C02P 1.457(18) .
C02C H02W 0.9800 .
C02C H02Y 0.9800 .
C02C H 0.9800 .
C02D H02D 0.9800 .
C02D H02E 0.9800 .
C02D H02F 0.9800 .
C02E C02V 1.530(12) .
C02F C02I 1.445(11) .
C02F C02M 1.526(11) .
C02G H02Z 0.9800 .
C02G HA 0.9800 .
C02G HB 0.9800 .
C02H H02 0.9500 .
C02J H0AA 0.9800 .
C02J HC 0.9800 .
C02J HD 0.9800 .
C02K C02W 1.62(3) .
C02K C031 1.58(3) .
C02K C032 1.55(2) .
C02K C0AA 1.56(2) .
C02K C4 1.66(2) .
C02K C1AA 1.41(3) .
C02L H1AA 0.9500 .
C02M H2AA 0.9800 .
C02M HE 0.9800 .
C02M HF 0.9800 .
C02N H02G 0.9800 .
C02N H02H 0.9800 .
C02N H02I 0.9800 .
C02O C02S 1.536(17) .
C02O C02X 1.263(14) .
C02P C02T 1.580(17) .
C02P C02U 1.428(15) .
C02Q H02J 0.9800 .
C02Q H02K 0.9800 .
C02Q H02L 0.9800 .
C02S H02M 0.9800 .
C02S H02N 0.9800 .
C02S H02O 0.9800 .
C02T H02P 0.9800 .
C02T H02Q 0.9800 .
C02T H02R 0.9800 .
C02U H02U 0.9500 .
C02U C02Z 1.396(16) .
C02V H3AA 0.9800 .
C02V HG 0.9800 .
C02V HH 0.9800 .
C02W H4AA 0.9800 .
C02W HI 0.9800 .
C02W HJ 0.9800 .
C02X H02X 0.9500 .
C02X C02Z 1.436(17) .
C02Y H02S 0.9800 .
C02Y H02T 0.9800 .
C02Y H02V 0.9800 .
C02Z C030 1.570(15) .
C030 H03A 0.9800 .
C030 H03B 0.9800 .
C030 H03C 0.9800 .
C031 H03D 0.9800 .
C031 H03E 0.9800 .
C031 H03F 0.9800 .
C032 H03G 0.9800 .
C032 H03H 0.9800 .
C032 H03I 0.9800 .
C1 H1A 0.9800 .
C1 H1B 0.9800 .
C1 H1C 0.9800 .
C3 H3A 0.9800 .
C3 H3B 0.9800 .
C3 H3C 0.9800 .
C6 H6A 0.9800 .
C6 H6B 0.9800 .
C6 H6C 0.9800 .
C0AA H0AB 0.9800 .
C0AA H0AC 0.9800 .
C0AA H0AD 0.9800 .
C4 H4A 0.9800 .
C4 H4B 0.9800 .
C4 H4C 0.9800 .
C1AA H1AB 0.9800 .
C1AA H1AC 0.9800 .
C1AA H1AD 0.9800 .

loop_
_smtbx_masks_void_nr
_smtbx_masks_void_average_x
_smtbx_masks_void_average_y
_smtbx_masks_void_average_z
_smtbx_masks_void_volume
_smtbx_masks_void_count_electrons
1 0.000 0.500 -0.412 3960.7 360.2
2 0.500 0.000 -0.941 3960.7 360.2
